data_4503932
loop_
_publ_author_name
'Lu, Wen'
'Zhu, Qin-Yu'
'Dai, Jie'
'Zhang, Yong'
'Bian, Guo-Qing'
'Liu, Yu'
'Zhang, De-Qing'

_publ_section_title
;
 Tetrathiafulvalene-Diamide Salts with S&#x00B7;&#x00B7;&#x00B7;S and
 C&#x00B7;&#x00B7;&#x00B7;C Stacked Radical Couples
;
_journal_issue 4
_journal_name_full 'Crystal Growth &amp; Design'
_journal_page_first 652
_journal_paper_doi 10.1021/cg060490s
_journal_volume 7
_journal_year 2007
_chemical_absolute_configuration ad
_chemical_formula_moiety 'C24 H28 N4 O4 S12, Br4 Cu'
_chemical_formula_sum 'C24 H28 Br4 Cu N4 O4 S12'
_chemical_formula_weight 1204.40
_space_group_IT_number 15
_symmetry_cell_setting monoclinic
_symmetry_Int_Tables_number 15
_symmetry_space_group_name_Hall '-C 2yc'
_symmetry_space_group_name_H-M 'C 1 2/c 1'
_atom_sites_solution_hydrogens geom
_atom_sites_solution_primary direct
_atom_sites_solution_secondary difmap
_cell_angle_alpha 90.00
_cell_angle_beta 98.537(3)
_cell_angle_gamma 90.00
_cell_formula_units_Z 4
_cell_length_a 24.140(3)
_cell_length_b 11.7092(12)
_cell_length_c 14.2102(17)
_cell_measurement_reflns_used 8474
_cell_measurement_temperature 193(2)
_cell_measurement_theta_max 27.5
_cell_measurement_theta_min 3.1
_cell_volume 3972.2(8)
_computing_cell_refinement CrystalClear
_computing_data_collection CrystalClear
_computing_data_reduction CrystalStructure
_computing_structure_refinement 'SHELXL-97 (Sheldrick, 1997)'
_computing_structure_solution 'SHELXS-97 (Sheldrick, 1990)'
_diffrn_ambient_temperature 193(2)
_diffrn_detector_area_resol_mean 7.31
_diffrn_measured_fraction_theta_full 0.998
_diffrn_measured_fraction_theta_max 0.998
_diffrn_measurement_device_type 'Rigaku Mercury'
_diffrn_measurement_method \w
_diffrn_radiation_monochromator graphite
_diffrn_radiation_source 'fine-focus sealed tube'
_diffrn_radiation_type MoK\a
_diffrn_radiation_wavelength 0.71073
_diffrn_reflns_av_R_equivalents 0.0292
_diffrn_reflns_av_sigmaI/netI 0.0233
_diffrn_reflns_limit_h_max 28
_diffrn_reflns_limit_h_min -31
_diffrn_reflns_limit_k_max 15
_diffrn_reflns_limit_k_min -15
_diffrn_reflns_limit_l_max 18
_diffrn_reflns_limit_l_min -18
_diffrn_reflns_number 21856
_diffrn_reflns_theta_full 27.48
_diffrn_reflns_theta_max 27.48
_diffrn_reflns_theta_min 3.14
_exptl_absorpt_coefficient_mu 5.243
_exptl_absorpt_correction_T_max 0.5068
_exptl_absorpt_correction_T_min 0.1791
_exptl_absorpt_correction_type multi-scan
_exptl_absorpt_process_details 'Jacobson, R. (1998) Private communication'
_exptl_crystal_colour black
_exptl_crystal_density_diffrn 2.014
_exptl_crystal_density_method 'not measured'
_exptl_crystal_description strip
_exptl_crystal_F_000 2372
_exptl_crystal_size_max 0.50
_exptl_crystal_size_mid 0.19
_exptl_crystal_size_min 0.15
_refine_diff_density_max 2.215
_refine_diff_density_min -1.849
_refine_diff_density_rms 0.103
_refine_ls_extinction_method none
_refine_ls_goodness_of_fit_ref 1.094
_refine_ls_hydrogen_treatment mixed
_refine_ls_matrix_type full
_refine_ls_number_parameters 235
_refine_ls_number_reflns 4552
_refine_ls_number_restraints 0
_refine_ls_restrained_S_all 1.094
_refine_ls_R_factor_all 0.0448
_refine_ls_R_factor_gt 0.0406
_refine_ls_shift/su_max 0.001
_refine_ls_shift/su_mean 0.000
_refine_ls_structure_factor_coef Fsqd
_refine_ls_weighting_details 'calc w=1/[\s^2^(Fo^2^)+(0.0352P)^2^+21.0870P] where P=(Fo^2^+2Fc^2^)/3'
_refine_ls_weighting_scheme calc
_refine_ls_wR_factor_gt 0.0899
_refine_ls_wR_factor_ref 0.0924
_reflns_number_gt 4181
_reflns_number_total 4552
_reflns_threshold_expression >2sigma(I)
_cod_data_source_file cg060490ssi20060725_112737.cif
_cod_data_source_block shelxl
_cod_original_sg_symbol_Hall '-c 2yc'
_cod_original_sg_symbol_H-M 'c 2/c'
_cod_database_code 4503932

loop_
_symmetry_equiv_pos_as_xyz
'x, y, z'
'-x, y, -z+1/2'
'x+1/2, y+1/2, z'
'-x+1/2, y+1/2, -z+1/2'
'-x, -y, -z'
'x, -y, z-1/2'
'-x+1/2, -y+1/2, -z'
'x+1/2, -y+1/2, z-1/2'

loop_
_atom_site_label
_atom_site_type_symbol
_atom_site_fract_x
_atom_site_fract_y
_atom_site_fract_z
_atom_site_U_iso_or_equiv
_atom_site_adp_type
_atom_site_occupancy
_atom_site_symmetry_multiplicity
_atom_site_calc_flag
_atom_site_refinement_flags
Br1 Br 0.506235(18) 0.70078(4) 0.10832(3) 0.04387(13) Uani 1 1 d .
Br2 Br 0.414387(18) 0.49601(4) 0.20738(3) 0.04043(12) Uani 1 1 d .
Cu1 Cu 0.5000 0.59374(5) 0.2500 0.02537(14) Uani 1 2 d S
S2 S 0.44931(3) 0.02526(7) 0.39255(6) 0.02263(17) Uani 1 1 d .
S3 S 0.60516(3) 0.19655(7) 0.36476(6) 0.02437(18) Uani 1 1 d .
S4 S 0.57323(3) -0.04263(7) 0.34086(6) 0.02427(18) Uani 1 1 d .
S5 S 0.72586(4) 0.14787(8) 0.34375(7) 0.0293(2) Uani 1 1 d .
S6 S 0.69013(4) -0.11628(9) 0.31584(8) 0.0341(2) Uani 1 1 d .
S1 S 0.47727(3) 0.26487(7) 0.36401(6) 0.02207(17) Uani 1 1 d .
O1 O 0.34655(11) -0.0342(2) 0.4382(2) 0.0321(6) Uani 1 1 d .
O2 O 0.32650(10) 0.3440(2) 0.3497(2) 0.0322(6) Uani 1 1 d .
N1 N 0.29753(12) 0.1312(3) 0.4110(2) 0.0293(7) Uani 1 1 d .
N2 N 0.39761(13) 0.4255(3) 0.4483(2) 0.0271(6) Uani 1 1 d .
C1 C 0.39648(13) 0.1256(3) 0.3981(2) 0.0210(6) Uani 1 1 d .
C2 C 0.41035(13) 0.2366(3) 0.3896(2) 0.0208(6) Uani 1 1 d .
C3 C 0.49878(13) 0.1248(3) 0.3707(2) 0.0212(6) Uani 1 1 d .
C4 C 0.55326(14) 0.0947(3) 0.3605(2) 0.0216(7) Uani 1 1 d .
C5 C 0.65729(13) 0.1020(3) 0.3441(2) 0.0225(7) Uani 1 1 d .
C6 C 0.64202(14) -0.0101(3) 0.3323(2) 0.0230(7) Uani 1 1 d .
C7 C 0.72214(16) 0.2963(3) 0.3749(3) 0.0345(9) Uani 1 1 d .
H7A H 0.6981 0.3369 0.3240 0.052 Uiso 1 1 calc R
H7B H 0.7598 0.3295 0.3830 0.052 Uiso 1 1 calc R
H7C H 0.7065 0.3034 0.4344 0.052 Uiso 1 1 calc R
C8 C 0.64602(19) -0.2235(4) 0.2550(5) 0.0563(14) Uani 1 1 d .
H8A H 0.6197 -0.2509 0.2963 0.084 Uiso 1 1 calc R
H8B H 0.6690 -0.2874 0.2386 0.084 Uiso 1 1 calc R
H8C H 0.6251 -0.1912 0.1968 0.084 Uiso 1 1 calc R
C9 C 0.34371(14) 0.0686(3) 0.4174(2) 0.0235(7) Uani 1 1 d .
C10 C 0.24434(15) 0.0847(4) 0.4287(3) 0.0374(9) Uani 1 1 d .
H10A H 0.2240 0.0539 0.3693 0.056 Uiso 1 1 calc R
H10B H 0.2221 0.1452 0.4525 0.056 Uiso 1 1 calc R
H10C H 0.2510 0.0235 0.4761 0.056 Uiso 1 1 calc R
C11 C 0.37428(14) 0.3410(3) 0.3948(2) 0.0233(7) Uani 1 1 d .
C12 C 0.37019(17) 0.5356(3) 0.4523(3) 0.0333(8) Uani 1 1 d .
H12A H 0.3517 0.5566 0.3885 0.050 Uiso 1 1 calc R
H12B H 0.3981 0.5936 0.4756 0.050 Uiso 1 1 calc R
H12C H 0.3422 0.5307 0.4955 0.050 Uiso 1 1 calc R
H1 H 0.2992(19) 0.192(4) 0.392(3) 0.035(13) Uiso 1 1 d .
H2 H 0.4264(17) 0.416(3) 0.482(3) 0.019(10) Uiso 1 1 d .

loop_
_atom_site_aniso_label
_atom_site_aniso_U_11
_atom_site_aniso_U_22
_atom_site_aniso_U_33
_atom_site_aniso_U_23
_atom_site_aniso_U_13
_atom_site_aniso_U_12
Br1 0.0384(2) 0.0620(3) 0.0283(2) 0.01561(19) -0.00475(17) -0.0152(2)
Br2 0.0403(2) 0.0389(2) 0.0390(2) 0.00447(17) -0.00436(18) -0.01581(17)
Cu1 0.0251(3) 0.0277(3) 0.0225(3) 0.000 0.0009(2) 0.000
S2 0.0195(4) 0.0257(4) 0.0230(4) 0.0023(3) 0.0041(3) 0.0016(3)
S3 0.0186(4) 0.0243(4) 0.0303(4) -0.0019(3) 0.0038(3) 0.0018(3)
S4 0.0192(4) 0.0250(4) 0.0285(4) -0.0015(3) 0.0033(3) 0.0009(3)
S5 0.0180(4) 0.0342(5) 0.0361(5) -0.0012(4) 0.0050(3) -0.0008(3)
S6 0.0225(4) 0.0338(5) 0.0447(6) -0.0088(4) 0.0008(4) 0.0088(4)
S1 0.0173(4) 0.0249(4) 0.0246(4) -0.0007(3) 0.0051(3) -0.0002(3)
O1 0.0278(13) 0.0305(14) 0.0380(15) 0.0051(12) 0.0042(11) -0.0031(11)
O2 0.0183(12) 0.0314(14) 0.0447(16) 0.0042(12) -0.0031(11) 0.0033(10)
N1 0.0191(14) 0.0316(18) 0.0376(18) 0.0077(15) 0.0051(13) -0.0021(13)
N2 0.0240(15) 0.0272(16) 0.0288(16) -0.0014(13) -0.0001(13) 0.0058(12)
C1 0.0182(15) 0.0277(17) 0.0170(15) 0.0006(13) 0.0017(12) 0.0010(13)
C2 0.0148(14) 0.0292(17) 0.0182(15) -0.0007(13) 0.0018(12) 0.0009(12)
C3 0.0175(15) 0.0267(17) 0.0189(15) -0.0017(13) 0.0005(12) 0.0028(12)
C4 0.0195(15) 0.0241(16) 0.0210(16) 0.0003(13) 0.0026(13) 0.0017(12)
C5 0.0178(15) 0.0283(18) 0.0214(16) 0.0006(13) 0.0026(12) 0.0031(13)
C6 0.0171(15) 0.0291(18) 0.0224(16) 0.0003(13) 0.0016(12) 0.0024(13)
C7 0.0271(19) 0.033(2) 0.042(2) -0.0034(17) 0.0018(16) -0.0080(15)
C8 0.038(2) 0.027(2) 0.101(4) -0.021(2) 0.003(3) 0.0028(18)
C9 0.0207(16) 0.0325(19) 0.0171(15) 0.0003(13) 0.0022(12) -0.0030(13)
C10 0.0201(17) 0.039(2) 0.054(3) 0.0066(19) 0.0084(17) -0.0036(15)
C11 0.0182(15) 0.0289(17) 0.0235(16) 0.0029(14) 0.0055(13) 0.0003(13)
C12 0.034(2) 0.0255(18) 0.040(2) -0.0004(16) 0.0061(17) 0.0075(15)

loop_
_atom_type_symbol
_atom_type_description
_atom_type_scat_dispersion_real
_atom_type_scat_dispersion_imag
_atom_type_scat_source
C C 0.0033 0.0016 'International Tables Vol C Tables 4.2.6.8 and 6.1.1.4'
H H 0.0000 0.0000 'International Tables Vol C Tables 4.2.6.8 and 6.1.1.4'
Br Br -0.2901 2.4595 'International Tables Vol C Tables 4.2.6.8 and 6.1.1.4'
Cu Cu 0.3201 1.2651 'International Tables Vol C Tables 4.2.6.8 and 6.1.1.4'
N N 0.0061 0.0033 'International Tables Vol C Tables 4.2.6.8 and 6.1.1.4'
O O 0.0106 0.0060 'International Tables Vol C Tables 4.2.6.8 and 6.1.1.4'
S S 0.1246 0.1234 'International Tables Vol C Tables 4.2.6.8 and 6.1.1.4'

loop_
_geom_angle_atom_site_label_1
_geom_angle_atom_site_label_2
_geom_angle_atom_site_label_3
_geom_angle
_geom_angle_site_symmetry_1
_geom_angle_site_symmetry_3
Br2 Cu1 Br2 122.03(4) . 2_655
Br2 Cu1 Br1 107.900(17) . 2_655
Br2 Cu1 Br1 101.528(15) 2_655 2_655
Br2 Cu1 Br1 101.528(15) . .
Br2 Cu1 Br1 107.900(17) 2_655 .
Br1 Cu1 Br1 116.89(4) 2_655 .
C3 S2 C1 94.77(16) . .
C4 S3 C5 95.41(16) . .
C4 S4 C6 95.79(17) . .
C5 S5 C7 102.43(17) . .
C6 S6 C8 101.88(19) . .
C3 S1 C2 95.12(16) . .
C9 N1 C10 122.5(3) . .
C9 N1 H1 117(3) . .
C10 N1 H1 120(3) . .
C11 N2 C12 121.9(3) . .
C11 N2 H2 120(3) . .
C12 N2 H2 118(3) . .
C2 C1 C9 132.3(3) . .
C2 C1 S2 116.8(2) . .
C9 C1 S2 110.8(2) . .
C1 C2 C11 128.5(3) . .
C1 C2 S1 116.8(3) . .
C11 C2 S1 114.6(2) . .
C4 C3 S1 121.2(3) . .
C4 C3 S2 122.5(3) . .
S1 C3 S2 116.22(18) . .
C3 C4 S4 123.2(3) . .
C3 C4 S3 121.0(3) . .
S4 C4 S3 115.73(19) . .
C6 C5 S3 116.4(3) . .
C6 C5 S5 122.3(3) . .
S3 C5 S5 121.2(2) . .
C5 C6 S4 116.6(3) . .
C5 C6 S6 122.0(3) . .
S4 C6 S6 121.3(2) . .
S5 C7 H7A 109.5 . .
S5 C7 H7B 109.5 . .
H7A C7 H7B 109.5 . .
S5 C7 H7C 109.5 . .
H7A C7 H7C 109.5 . .
H7B C7 H7C 109.5 . .
S6 C8 H8A 109.5 . .
S6 C8 H8B 109.5 . .
H8A C8 H8B 109.5 . .
S6 C8 H8C 109.5 . .
H8A C8 H8C 109.5 . .
H8B C8 H8C 109.5 . .
O1 C9 N1 124.7(3) . .
O1 C9 C1 117.2(3) . .
N1 C9 C1 118.1(3) . .
N1 C10 H10A 109.5 . .
N1 C10 H10B 109.5 . .
H10A C10 H10B 109.5 . .
N1 C10 H10C 109.5 . .
H10A C10 H10C 109.5 . .
H10B C10 H10C 109.5 . .
O2 C11 N2 124.3(3) . .
O2 C11 C2 119.9(3) . .
N2 C11 C2 115.8(3) . .
N2 C12 H12A 109.5 . .
N2 C12 H12B 109.5 . .
H12A C12 H12B 109.5 . .
N2 C12 H12C 109.5 . .
H12A C12 H12C 109.5 . .
H12B C12 H12C 109.5 . .

loop_
_geom_bond_atom_site_label_1
_geom_bond_atom_site_label_2
_geom_bond_distance
_geom_bond_site_symmetry_2
Br1 Cu1 2.3953(6) .
Br2 Cu1 2.3614(5) .
Cu1 Br2 2.3614(5) 2_655
Cu1 Br1 2.3953(6) 2_655
S2 C3 1.729(3) .
S2 C1 1.744(3) .
S3 C4 1.724(3) .
S3 C5 1.733(3) .
S4 C4 1.714(3) .
S4 C6 1.726(3) .
S5 C5 1.741(3) .
S5 C7 1.799(4) .
S6 C6 1.741(3) .
S6 C8 1.785(5) .
S1 C3 1.719(3) .
S1 C2 1.739(3) .
O1 C9 1.239(4) .
O2 C11 1.234(4) .
N1 C9 1.326(5) .
N1 C10 1.450(5) .
N1 H1 0.76(5) .
N2 C11 1.322(5) .
N2 C12 1.453(5) .
N2 H2 0.79(4) .
C1 C2 1.352(5) .
C1 C9 1.499(5) .
C2 C11 1.509(5) .
C3 C4 1.389(4) .
C5 C6 1.366(5) .
C7 H7A 0.9800 .
C7 H7B 0.9800 .
C7 H7C 0.9800 .
C8 H8A 0.9800 .
C8 H8B 0.9800 .
C8 H8C 0.9800 .
C10 H10A 0.9800 .
C10 H10B 0.9800 .
C10 H10C 0.9800 .
C12 H12A 0.9800 .
C12 H12B 0.9800 .
C12 H12C 0.9800 .

loop_
_geom_torsion_atom_site_label_1
_geom_torsion_atom_site_label_2
_geom_torsion_atom_site_label_3
_geom_torsion_atom_site_label_4
_geom_torsion
C3 S2 C1 C2 -3.1(3)
C3 S2 C1 C9 -179.8(2)
C9 C1 C2 C11 -1.9(6)
S2 C1 C2 C11 -177.8(3)
C9 C1 C2 S1 -178.7(3)
S2 C1 C2 S1 5.4(4)
C3 S1 C2 C1 -4.6(3)
C3 S1 C2 C11 178.1(2)
C2 S1 C3 C4 -176.6(3)
C2 S1 C3 S2 2.4(2)
C1 S2 C3 C4 178.8(3)
C1 S2 C3 S1 -0.2(2)
S1 C3 C4 S4 -165.44(19)
S2 C3 C4 S4 15.6(4)
S1 C3 C4 S3 13.2(4)
S2 C3 C4 S3 -165.74(19)
C6 S4 C4 C3 177.9(3)
C6 S4 C4 S3 -0.8(2)
C5 S3 C4 C3 -178.2(3)
C5 S3 C4 S4 0.5(2)
C4 S3 C5 C6 0.1(3)
C4 S3 C5 S5 -177.2(2)
C7 S5 C5 C6 -173.9(3)
C7 S5 C5 S3 3.3(3)
S3 C5 C6 S4 -0.7(4)
S5 C5 C6 S4 176.62(19)
S3 C5 C6 S6 -177.36(19)
S5 C5 C6 S6 0.0(4)
C4 S4 C6 C5 0.9(3)
C4 S4 C6 S6 177.6(2)
C8 S6 C6 C5 -155.8(3)
C8 S6 C6 S4 27.8(3)
C10 N1 C9 O1 0.4(6)
C10 N1 C9 C1 -179.7(3)
C2 C1 C9 O1 -167.3(3)
S2 C1 C9 O1 8.8(4)
C2 C1 C9 N1 12.8(5)
S2 C1 C9 N1 -171.1(3)
C12 N2 C11 O2 -5.4(6)
C12 N2 C11 C2 173.6(3)
C1 C2 C11 O2 -47.2(5)
S1 C2 C11 O2 129.7(3)
C1 C2 C11 N2 133.8(4)
S1 C2 C11 N2 -49.3(4)
